data_4308949
loop_
_publ_author_name
'Alvaro D\'iez'
'Juan Forni\'es'
'Ana Garc\'ia'
'Elena Lalinde'
'M. Teresa Moreno'

_publ_section_title
;
Synthesis, Structural Characterization, and Photophysical Properties of
Palladium and Platinum(II) Complexes Containing 7,8-Benzoquinolinate and
Various Phosphine Ligands
;
_journal_name_full 'Inorganic Chemistry'
_journal_page_first 2443
_journal_page_last 2453
_journal_paper_doi 10.1021/ic048272g
_journal_volume 44
_journal_year 2005
_chemical_formula_sum 'C25 H19 Cl N P Pt'
_chemical_formula_weight 594.92
_chemical_name_common 'jbm31: ad5'
_chemical_name_systematic
;
 ?
;
_space_group_IT_number 14
_symmetry_cell_setting monoclinic
_symmetry_space_group_name_Hall '-P 2yn'
_symmetry_space_group_name_H-M 'P 1 21/n 1'
_atom_sites_solution_hydrogens geom
_atom_sites_solution_primary direct
_atom_sites_solution_secondary difmap
_cell_angle_alpha 90
_cell_angle_beta 110.4890(10)
_cell_angle_gamma 90
_cell_formula_units_Z 4
_cell_length_a 12.5956(3)
_cell_length_b 10.0448(2)
_cell_length_c 17.7985(3)
_cell_measurement_reflns_used 12806
_cell_measurement_temperature 293(2)
_cell_volume 2109.42(8)
_computing_cell_refinement 'HKL Scalepack (Otwinowski & Minor 1997)'
_computing_data_collection 'Collect (Nonius BV, 1997-2000)'
_computing_data_reduction 'HKL Denzo and Scalepack (Otwinowski & Minor 1997)'
_computing_structure_refinement 'SHELXL-97 (Sheldrick, 1997)'
_diffrn_ambient_temperature 293(2)
_diffrn_measured_fraction_theta_full 0.997
_diffrn_measured_fraction_theta_max 0.997
_diffrn_measurement_device '95mm CCD camera on \k-goniostat'
_diffrn_measurement_device_type KappaCCD
_diffrn_measurement_method CCD
_diffrn_orient_matrix_type 'by Nonius Collect from scalepack cell'
_diffrn_orient_matrix_UB_11 -0.0470201
_diffrn_orient_matrix_UB_12 -0.0827242
_diffrn_orient_matrix_UB_13 -0.0139912
_diffrn_orient_matrix_UB_21 -0.0307047
_diffrn_orient_matrix_UB_22 0.0195245
_diffrn_orient_matrix_UB_23 0.0435902
_diffrn_orient_matrix_UB_31 -0.0634789
_diffrn_orient_matrix_UB_32 0.0518314
_diffrn_orient_matrix_UB_33 -0.0387505
_diffrn_radiation_monochromator graphite
_diffrn_radiation_type MoK\a
_diffrn_radiation_wavelength 0.71073
_diffrn_reflns_av_R_equivalents 0
_diffrn_reflns_av_unetI/netI 0.0623
_diffrn_reflns_limit_h_max 15
_diffrn_reflns_limit_h_min -16
_diffrn_reflns_limit_k_max 13
_diffrn_reflns_limit_k_min 0
_diffrn_reflns_limit_l_max 23
_diffrn_reflns_limit_l_min 0
_diffrn_reflns_number 5021
_diffrn_reflns_theta_full 27.88
_diffrn_reflns_theta_max 27.88
_diffrn_reflns_theta_min 3.17
_exptl_absorpt_coefficient_mu 6.866
_exptl_absorpt_correction_T_max 0.438
_exptl_absorpt_correction_T_min 0.325
_exptl_absorpt_correction_type multi-scan
_exptl_absorpt_process_details
;
        multi-scan from symmetry-related measurements
 Sortav (Blessing 1995)
;
_exptl_crystal_colour yellow
_exptl_crystal_density_diffrn 1.873
_exptl_crystal_density_method 'not measured'
_exptl_crystal_description block
_exptl_crystal_F_000 1144
_exptl_crystal_size_max 0.2
_exptl_crystal_size_mid 0.175
_exptl_crystal_size_min 0.175
_refine_diff_density_max 1.664
_refine_diff_density_min -1.047
_refine_diff_density_rms 0.108
_refine_ls_extinction_method none
_refine_ls_goodness_of_fit_ref 0.893
_refine_ls_hydrogen_treatment mixed
_refine_ls_matrix_type full
_refine_ls_number_parameters 266
_refine_ls_number_reflns 5020
_refine_ls_number_restraints 0
_refine_ls_restrained_S_all 0.893
_refine_ls_R_factor_all 0.0494
_refine_ls_R_factor_gt 0.0296
_refine_ls_shift/su_max 0
_refine_ls_shift/su_mean 0
_refine_ls_structure_factor_coef Fsqd
_refine_ls_weighting_details 'calc w=1/[\s^2^(Fo^2^)+(0.0000P)^2^+0.0000P] where P=(Fo^2^+2Fc^2^)/3'
_refine_ls_weighting_scheme calc
_refine_ls_wR_factor_gt 0.0617
_refine_ls_wR_factor_ref 0.0669
_reflns_number_gt 3702
_reflns_number_total 5020
_reflns_threshold_expression >2sigma(I)
_cod_data_source_file ic048272gsi20041209_011236_1.cif
_cod_data_source_block for_complex1
_cod_depositor_comments
;
The following automatic conversions were performed:
'_symmetry_cell_setting' value 'Monoclinic' changed to 'monoclinic'
according to '/home/saulius/struct/CIF-dictionaries/cif_core.dic'
dictionary named 'cif_core.dic' version 2.4.1 from 2010-06-29.

Automatic conversion script
Id: cif_fix_enum 1527 2010-12-29 10:47:43Z saulius 
;
_cod_original_cell_volume 2109.42(7)
_cod_original_sg_symbol_H-M 'P 21/n'
_cod_database_code 4308949

loop_
_symmetry_equiv_pos_as_xyz
'x, y, z'
'-x+1/2, y+1/2, -z+1/2'
'-x, -y, -z'
'x-1/2, -y-1/2, z-1/2'

loop_
_atom_site_label
_atom_site_type_symbol
_atom_site_fract_x
_atom_site_fract_y
_atom_site_fract_z
_atom_site_U_iso_or_equiv
_atom_site_adp_type
_atom_site_occupancy
_atom_site_symmetry_multiplicity
_atom_site_calc_flag
_atom_site_refinement_flags
_atom_site_disorder_assembly
_atom_site_disorder_group
Pt1 Pt 0.183732(14) 0.047115(18) -0.067077(9) 0.03945(7) Uani 1 1 d . . .
Cl1 Cl 0.21271(12) 0.27320(12) -0.09644(7) 0.0583(3) Uani 1 1 d . . .
P1 P 0.21603(10) -0.01546(12) -0.17616(7) 0.0407(3) Uani 1 1 d . . .
C1 C 0.1608(3) -0.1375(5) -0.0313(3) 0.0469(11) Uani 1 1 d . . .
N1 N 0.1583(3) 0.1004(4) 0.0389(2) 0.0443(9) Uani 1 1 d . . .
C2 C 0.1619(4) 0.2207(6) 0.0703(3) 0.0566(13) Uani 1 1 d . . .
H2 H 0.1734 0.2938 0.0421 0.068 Uiso 1 1 calc R . .
C3 C 0.1492(5) 0.2417(6) 0.1431(3) 0.0665(15) Uani 1 1 d . . .
H3 H 0.1524 0.3274 0.1636 0.08 Uiso 1 1 calc R . .
C4 C 0.1317(4) 0.1349(7) 0.1851(3) 0.0675(16) Uani 1 1 d . . .
H4 H 0.1234 0.1476 0.2345 0.081 Uiso 1 1 calc R . .
C5 C 0.1263(4) 0.0086(6) 0.1539(3) 0.0585(14) Uani 1 1 d . . .
C6 C 0.1404(4) -0.0074(5) 0.0802(3) 0.0437(11) Uani 1 1 d . . .
C7 C 0.1094(5) -0.1116(7) 0.1931(4) 0.0697(17) Uani 1 1 d . . .
H7 H 0.0996 -0.1057 0.2425 0.084 Uiso 1 1 calc R . .
C8 C 0.1076(5) -0.2313(7) 0.1593(4) 0.0722(17) Uani 1 1 d . . .
H8 H 0.0961 -0.3067 0.1859 0.087 Uiso 1 1 calc R . .
C9 C 0.1227(4) -0.2471(6) 0.0836(3) 0.0578(14) Uani 1 1 d . . .
C10 C 0.1400(4) -0.1339(5) 0.0437(3) 0.0470(11) Uani 1 1 d . . .
C11 C 0.1254(5) -0.3697(6) 0.0485(4) 0.0712(16) Uani 1 1 d . . .
H11 H 0.1125 -0.447 0.0727 0.085 Uiso 1 1 calc R . .
C12 C 0.1471(5) -0.3776(6) -0.0220(4) 0.0744(17) Uani 1 1 d . . .
H12 H 0.1499 -0.4604 -0.0446 0.089 Uiso 1 1 calc R . .
C13 C 0.1653(4) -0.2610(6) -0.0604(3) 0.0576(14) Uani 1 1 d . . .
H13 H 0.1809 -0.2696 -0.1075 0.069 Uiso 1 1 calc R . .
C14 C 0.1121(4) 0.0304(5) -0.2725(3) 0.0407(10) Uani 1 1 d . . .
C15 C 0.0858(4) 0.1617(5) -0.2941(3) 0.0564(13) Uani 1 1 d . . .
H15 H 0.1231 0.2295 -0.2593 0.068 Uiso 1 1 calc R . .
C16 C 0.0040(5) 0.1928(6) -0.3674(3) 0.0642(15) Uani 1 1 d . . .
H16 H -0.0133 0.2813 -0.3818 0.077 Uiso 1 1 calc R . .
C17 C -0.0508(5) 0.0942(8) -0.4182(3) 0.0788(19) Uani 1 1 d . . .
H17 H -0.1055 0.1154 -0.4674 0.095 Uiso 1 1 calc R . .
C18 C -0.0264(6) -0.0357(7) -0.3976(4) 0.084(2) Uani 1 1 d . . .
H18 H -0.065 -0.1024 -0.4328 0.101 Uiso 1 1 calc R . .
C19 C 0.0557(5) -0.0699(6) -0.3248(3) 0.0623(15) Uani 1 1 d . . .
H19 H 0.0725 -0.1588 -0.3112 0.075 Uiso 1 1 calc R . .
C20 C 0.3537(4) 0.0339(4) -0.1787(3) 0.0420(10) Uani 1 1 d . . .
C21 C 0.4392(4) 0.0690(5) -0.1082(3) 0.0494(12) Uani 1 1 d . . .
H21 H 0.4246 0.0756 -0.0606 0.059 Uiso 1 1 calc R . .
C22 C 0.5471(4) 0.0944(6) -0.1091(3) 0.0629(15) Uani 1 1 d . . .
H22 H 0.605 0.116 -0.0615 0.075 Uiso 1 1 calc R . .
C23 C 0.5697(4) 0.0883(6) -0.1789(4) 0.0648(15) Uani 1 1 d . . .
H23 H 0.642 0.1069 -0.1788 0.078 Uiso 1 1 calc R . .
C24 C 0.4834(4) 0.0538(6) -0.2497(3) 0.0596(13) Uani 1 1 d . . .
H24 H 0.4982 0.0483 -0.2973 0.072 Uiso 1 1 calc R . .
C25 C 0.3753(4) 0.0276(5) -0.2496(3) 0.0503(12) Uani 1 1 d . . .
H25 H 0.3174 0.0059 -0.2972 0.06 Uiso 1 1 calc R . .
H1 H 0.221(4) -0.145(6) -0.185(3) 0.068(15) Uiso 1 1 d . . .

loop_
_atom_site_aniso_label
_atom_site_aniso_U_11
_atom_site_aniso_U_22
_atom_site_aniso_U_33
_atom_site_aniso_U_23
_atom_site_aniso_U_13
_atom_site_aniso_U_12
Pt1 0.03995(10) 0.04085(10) 0.03343(9) 0.00037(8) 0.00766(7) -0.00252(9)
Cl1 0.0822(9) 0.0401(7) 0.0489(7) 0.0000(5) 0.0182(6) -0.0086(6)
P1 0.0414(6) 0.0409(7) 0.0361(6) -0.0004(5) 0.0091(5) -0.0024(5)
C1 0.031(2) 0.044(3) 0.055(3) 0.009(2) 0.0014(19) -0.008(2)
N1 0.044(2) 0.049(2) 0.040(2) 0.0003(18) 0.0145(17) 0.0030(18)
C2 0.066(3) 0.052(3) 0.054(3) -0.002(3) 0.023(3) 0.003(3)
C3 0.080(4) 0.067(4) 0.060(3) -0.010(3) 0.033(3) 0.009(3)
C4 0.058(3) 0.095(5) 0.054(3) -0.005(3) 0.026(3) 0.015(3)
C5 0.039(3) 0.085(4) 0.054(3) 0.012(3) 0.020(2) 0.009(3)
C6 0.025(2) 0.063(3) 0.039(2) 0.005(2) 0.0065(18) 0.004(2)
C7 0.062(4) 0.094(5) 0.064(4) 0.020(4) 0.037(3) 0.007(3)
C8 0.063(4) 0.089(5) 0.072(4) 0.031(4) 0.032(3) -0.002(3)
C9 0.048(3) 0.064(4) 0.058(3) 0.018(3) 0.014(2) -0.004(3)
C10 0.034(2) 0.057(3) 0.046(3) 0.011(2) 0.010(2) -0.002(2)
C11 0.082(4) 0.056(4) 0.073(4) 0.020(3) 0.024(3) -0.007(3)
C12 0.089(4) 0.043(3) 0.080(4) 0.007(3) 0.016(3) -0.012(3)
C13 0.068(4) 0.057(3) 0.044(3) 0.003(2) 0.014(2) -0.008(3)
C14 0.033(2) 0.050(3) 0.038(2) -0.002(2) 0.0102(18) -0.002(2)
C15 0.065(3) 0.052(3) 0.046(3) -0.003(2) 0.010(2) -0.011(3)
C16 0.070(4) 0.066(4) 0.048(3) 0.014(3) 0.009(3) 0.005(3)
C17 0.067(4) 0.106(6) 0.043(3) 0.006(3) -0.006(3) 0.009(4)
C18 0.080(4) 0.086(5) 0.059(4) -0.020(3) -0.009(3) -0.005(4)
C19 0.065(3) 0.057(3) 0.048(3) -0.007(2) 0.000(3) 0.001(3)
C20 0.039(2) 0.041(3) 0.040(2) 0.004(2) 0.0078(19) 0.004(2)
C21 0.043(3) 0.056(3) 0.043(3) 0.004(2) 0.008(2) 0.000(2)
C22 0.043(3) 0.074(4) 0.058(3) 0.011(3) 0.000(2) -0.002(3)
C23 0.037(3) 0.066(4) 0.083(4) 0.016(3) 0.011(3) 0.004(2)
C24 0.053(3) 0.070(4) 0.060(3) 0.009(3) 0.024(3) 0.009(3)
C25 0.052(3) 0.049(3) 0.049(3) 0.001(2) 0.016(2) 0.001(2)

loop_
_atom_type_symbol
_atom_type_description
_atom_type_scat_dispersion_real
_atom_type_scat_dispersion_imag
_atom_type_scat_source
C C 0.0033 0.0016 'International Tables Vol C Tables 4.2.6.8 and 6.1.1.4'
H H 0 0 'International Tables Vol C Tables 4.2.6.8 and 6.1.1.4'
Pt Pt -1.7033 8.3905 'International Tables Vol C Tables 4.2.6.8 and 6.1.1.4'
P P 0.1023 0.0942 'International Tables Vol C Tables 4.2.6.8 and 6.1.1.4'
Cl Cl 0.1484 0.1585 'International Tables Vol C Tables 4.2.6.8 and 6.1.1.4'
N N 0.0061 0.0033 'International Tables Vol C Tables 4.2.6.8 and 6.1.1.4'

loop_
_geom_angle_atom_site_label_1
_geom_angle_atom_site_label_2
_geom_angle_atom_site_label_3
_geom_angle
_geom_angle_site_symmetry_1
_geom_angle_site_symmetry_3
_geom_angle_publ_flag
C1 Pt1 N1 82.33(19) . . ?
C1 Pt1 P1 96.11(15) . . ?
N1 Pt1 P1 177.56(11) . . ?
C1 Pt1 Cl1 174.33(15) . . ?
N1 Pt1 Cl1 92.15(12) . . ?
P1 Pt1 Cl1 89.37(5) . . ?
C14 P1 C20 106.6(2) . . ?
C14 P1 Pt1 117.69(15) . . ?
C20 P1 Pt1 114.48(15) . . ?
C14 P1 H1 101(2) . . ?
C20 P1 H1 100(2) . . ?
Pt1 P1 H1 115(2) . . ?
C13 C1 C10 114.9(4) . . ?
C13 C1 Pt1 133.9(4) . . ?
C10 C1 Pt1 111.1(4) . . ?
C2 N1 C6 118.7(4) . . ?
C2 N1 Pt1 128.4(3) . . ?
C6 N1 Pt1 112.8(3) . . ?
N1 C2 C3 122.7(5) . . ?
N1 C2 H2 118.7 . . ?
C3 C2 H2 118.7 . . ?
C4 C3 C2 119.2(6) . . ?
C4 C3 H3 120.4 . . ?
C2 C3 H3 120.4 . . ?
C3 C4 C5 119.8(5) . . ?
C3 C4 H4 120.1 . . ?
C5 C4 H4 120.1 . . ?
C4 C5 C6 118.8(5) . . ?
C4 C5 C7 124.7(5) . . ?
C6 C5 C7 116.5(6) . . ?
N1 C6 C5 120.9(5) . . ?
N1 C6 C10 115.7(4) . . ?
C5 C6 C10 123.4(5) . . ?
C8 C7 C5 121.0(5) . . ?
C8 C7 H7 119.5 . . ?
C5 C7 H7 119.5 . . ?
C7 C8 C9 122.2(5) . . ?
C7 C8 H8 118.9 . . ?
C9 C8 H8 118.9 . . ?
C11 C9 C10 117.4(5) . . ?
C11 C9 C8 123.6(5) . . ?
C10 C9 C8 118.9(6) . . ?
C9 C10 C6 117.9(4) . . ?
C9 C10 C1 124.0(5) . . ?
C6 C10 C1 118.0(4) . . ?
C12 C11 C9 120.4(5) . . ?
C12 C11 H11 119.8 . . ?
C9 C11 H11 119.8 . . ?
C11 C12 C13 120.7(6) . . ?
C11 C12 H12 119.7 . . ?
C13 C12 H12 119.7 . . ?
C1 C13 C12 122.6(5) . . ?
C1 C13 H13 118.7 . . ?
C12 C13 H13 118.7 . . ?
C15 C14 C19 119.3(4) . . ?
C15 C14 P1 121.9(4) . . ?
C19 C14 P1 118.7(4) . . ?
C14 C15 C16 120.3(5) . . ?
C14 C15 H15 119.9 . . ?
C16 C15 H15 119.9 . . ?
C17 C16 C15 120.0(6) . . ?
C17 C16 H16 120 . . ?
C15 C16 H16 120 . . ?
C16 C17 C18 120.5(5) . . ?
C16 C17 H17 119.8 . . ?
C18 C17 H17 119.8 . . ?
C17 C18 C19 120.8(6) . . ?
C17 C18 H18 119.6 . . ?
C19 C18 H18 119.6 . . ?
C14 C19 C18 119.1(5) . . ?
C14 C19 H19 120.4 . . ?
C18 C19 H19 120.4 . . ?
C25 C20 C21 120.0(4) . . ?
C25 C20 P1 120.2(3) . . ?
C21 C20 P1 119.6(4) . . ?
C20 C21 C22 119.4(5) . . ?
C20 C21 H21 120.3 . . ?
C22 C21 H21 120.3 . . ?
C23 C22 C21 121.2(5) . . ?
C23 C22 H22 119.4 . . ?
C21 C22 H22 119.4 . . ?
C22 C23 C24 119.3(5) . . ?
C22 C23 H23 120.3 . . ?
C24 C23 H23 120.3 . . ?
C25 C24 C23 120.1(5) . . ?
C25 C24 H24 119.9 . . ?
C23 C24 H24 119.9 . . ?
C20 C25 C24 120.0(5) . . ?
C20 C25 H25 120 . . ?
C24 C25 H25 120 . . ?

loop_
_geom_bond_atom_site_label_1
_geom_bond_atom_site_label_2
_geom_bond_distance
_geom_bond_site_symmetry_2
_geom_bond_publ_flag
Pt1 C1 2.014(5) . ?
Pt1 N1 2.090(4) . ?
Pt1 P1 2.2097(12) . ?
Pt1 Cl1 2.3869(12) . ?
P1 C14 1.815(4) . ?
P1 C20 1.820(5) . ?
P1 H1 1.32(6) . ?
C1 C13 1.353(7) . ?
C1 C10 1.448(7) . ?
N1 C2 1.326(6) . ?
N1 C6 1.371(6) . ?
C2 C3 1.376(7) . ?
C2 H2 0.93 . ?
C3 C4 1.369(8) . ?
C3 H3 0.93 . ?
C4 C5 1.377(9) . ?
C4 H4 0.93 . ?
C5 C6 1.393(7) . ?
C5 C7 1.447(8) . ?
C6 C10 1.427(7) . ?
C7 C8 1.341(9) . ?
C7 H7 0.93 . ?
C8 C9 1.434(7) . ?
C8 H8 0.93 . ?
C9 C11 1.387(8) . ?
C9 C10 1.398(7) . ?
C11 C12 1.376(8) . ?
C11 H11 0.93 . ?
C12 C13 1.415(7) . ?
C12 H12 0.93 . ?
C13 H13 0.93 . ?
C14 C15 1.382(7) . ?
C14 C19 1.386(7) . ?
C15 C16 1.385(7) . ?
C15 H15 0.93 . ?
C16 C17 1.355(8) . ?
C16 H16 0.93 . ?
C17 C18 1.361(9) . ?
C17 H17 0.93 . ?
C18 C19 1.389(8) . ?
C18 H18 0.93 . ?
C19 H19 0.93 . ?
C20 C25 1.383(6) . ?
C20 C21 1.383(6) . ?
C21 C22 1.388(7) . ?
C21 H21 0.93 . ?
C22 C23 1.369(8) . ?
C22 H22 0.93 . ?
C23 C24 1.390(8) . ?
C23 H23 0.93 . ?
C24 C25 1.388(7) . ?
C24 H24 0.93 . ?
C25 H25 0.93 . ?
